data_1516523
loop_
_publ_author_name
'Kise, Naoki'
'Hamada, Yusuke'
'Sakurai, Toshihiko'

_publ_section_title
;
 Electroreductive Coupling of Optically Active \a,\b-Unsaturated Carbonyl
 Compounds with Diaryl Ketones: Asymmetric Synthesis of
 4,5,5-Trisubstituted \g-Butyrolactones.
;
_journal_issue 12
_journal_name_full 'Organic letters'
_journal_page_first 3348
_journal_page_last 3351
_journal_paper_doi 10.1021/ol5013789
_journal_volume 16
_journal_year 2014
_chemical_absolute_configuration rm
_chemical_formula_moiety 'C15 H18 N2 O2'
_chemical_formula_sum 'C15 H18 N2 O2'
_chemical_formula_weight 258.31
_chemical_melting_point 428.0(10)
_chemical_name_systematic
; 
(4R,5S,E)-1-but-2-enoyl-3,4-dimethyl-5-phenylimidazolidin-2-one 
;
_space_group_IT_number 4
_symmetry_cell_setting monoclinic
_symmetry_space_group_name_Hall 'P 2yb'
_symmetry_space_group_name_H-M 'P 1 21 1'
_atom_sites_solution_hydrogens geom
_atom_sites_solution_primary direct
_atom_sites_solution_secondary difmap
_audit_creation_method SHELXL-97
_cell_angle_alpha 90.00
_cell_angle_beta 97.94(3)
_cell_angle_gamma 90.00
_cell_formula_units_Z 2
_cell_length_a 6.546(3)
_cell_length_b 12.058(6)
_cell_length_c 8.846(5)
_cell_measurement_temperature 298(2)
_cell_volume 691.5(6)
_computing_cell_refinement PROCESS-AUTO
_computing_data_collection PROCESS-AUTO
_computing_data_reduction PROCESS-AUTO
_computing_publication_material yadokari-XG
_computing_structure_refinement 'SHELXL-97 (Sheldrick, 1997)'
_computing_structure_solution 'SHELXS-97 (Sheldrick, 1990)'
_diffrn_ambient_temperature 298(2)
_diffrn_detector_area_resol_mean 10.00
_diffrn_measured_fraction_theta_full 0.993
_diffrn_measured_fraction_theta_max 0.993
_diffrn_measurement_device_type 'Rigaku RAXIS-RAPID'
_diffrn_measurement_method \w
_diffrn_radiation_monochromator graphite
_diffrn_radiation_source 'fine-focus sealed tube'
_diffrn_radiation_type MoK\a
_diffrn_radiation_wavelength 0.71075
_diffrn_reflns_av_R_equivalents 0.0223
_diffrn_reflns_av_sigmaI/netI 0.0305
_diffrn_reflns_limit_h_max 8
_diffrn_reflns_limit_h_min -8
_diffrn_reflns_limit_k_max 15
_diffrn_reflns_limit_k_min -15
_diffrn_reflns_limit_l_max 11
_diffrn_reflns_limit_l_min -11
_diffrn_reflns_number 6124
_diffrn_reflns_theta_full 27.48
_diffrn_reflns_theta_max 27.48
_diffrn_reflns_theta_min 3.14
_exptl_absorpt_coefficient_mu 0.083
_exptl_absorpt_correction_T_max 0.9835
_exptl_absorpt_correction_T_min 0.9595
_exptl_absorpt_correction_type multi-scan
_exptl_absorpt_process_details
;
    Higashi, T. (1995). Program for Absorption Correction.
    Rigaku Corporation, Tokyo, Japan.
;
_exptl_crystal_colour colorless
_exptl_crystal_density_diffrn 1.241
_exptl_crystal_density_method 'not measured'
_exptl_crystal_description block
_exptl_crystal_F_000 276
_exptl_crystal_size_max 0.50
_exptl_crystal_size_mid 0.30
_exptl_crystal_size_min 0.20
_refine_diff_density_max 0.094
_refine_diff_density_min -0.140
_refine_diff_density_rms 0.028
_refine_ls_abs_structure_details 'Flack H D (1983), Acta Cryst. A39, 876-881'
_refine_ls_abs_structure_Flack -0.5(11)
_refine_ls_extinction_method none
_refine_ls_goodness_of_fit_ref 0.924
_refine_ls_hydrogen_treatment refall
_refine_ls_matrix_type full
_refine_ls_number_parameters 175
_refine_ls_number_reflns 3032
_refine_ls_number_restraints 1
_refine_ls_restrained_S_all 0.924
_refine_ls_R_factor_all 0.0526
_refine_ls_R_factor_gt 0.0358
_refine_ls_shift/su_max 0.000
_refine_ls_shift/su_mean 0.000
_refine_ls_structure_factor_coef Fsqd
_refine_ls_weighting_details 'calc w=1/[\s^2^(Fo^2^)+(0.0526P)^2^+0.0000P] where P=(Fo^2^+2Fc^2^)/3'
_refine_ls_weighting_scheme calc
_refine_ls_wR_factor_gt 0.0784
_refine_ls_wR_factor_ref 0.0828
_reflns_number_gt 2246
_reflns_number_total 3032
_reflns_threshold_expression >2sigma(I)
_cod_data_source_file ol5013789_si_002.cif
_cod_data_source_block 2a
_cod_depositor_comments
;
The following automatic conversions were performed:

'_chemical_melting_point' value '427-429' was changed to '428.0(10)'
- the average value was taken and precision was estimated.

Automatic conversion script
Id: cif_fix_values 2281 2013-09-26 08:29:07Z andrius 

 Adding full bibliography for 1516523--1516526.cif.
;
_cod_original_sg_symbol_H-M 'P 21'
_cod_database_code 1516523

loop_
_symmetry_equiv_pos_as_xyz
'x, y, z'
'-x, y+1/2, -z'

loop_
_atom_site_label
_atom_site_type_symbol
_atom_site_fract_x
_atom_site_fract_y
_atom_site_fract_z
_atom_site_U_iso_or_equiv
_atom_site_adp_type
_atom_site_occupancy
_atom_site_symmetry_multiplicity
_atom_site_calc_flag
_atom_site_refinement_flags
N1 N 0.79590(17) 0.23709(10) 1.04951(13) 0.0420(3) Uani 1 1 d .
C1 C 0.6473(2) 0.30771(12) 0.97161(17) 0.0450(3) Uani 1 1 d .
N2 N 0.7327(2) 0.35430(11) 0.85806(15) 0.0506(3) Uani 1 1 d .
C2 C 0.9562(2) 0.33531(13) 0.87222(17) 0.0468(4) Uani 1 1 d .
H1 H 1.0267 0.3960 0.9319 0.056 Uiso 1 1 calc R
C3 C 0.9779(2) 0.22920(13) 0.96975(16) 0.0443(3) Uani 1 1 d .
H2 H 1.1034 0.2335 1.0440 0.053 Uiso 1 1 calc R
C4 C 0.7963(3) 0.18479(13) 1.18834(18) 0.0472(4) Uani 1 1 d .
O1 O 0.9449(2) 0.12875(11) 1.23800(13) 0.0665(3) Uani 1 1 d .
C5 C 0.6186(3) 0.20254(13) 1.27073(18) 0.0528(4) Uani 1 1 d .
H3 H 0.5030 0.2393 1.2221 0.063 Uiso 1 1 calc R
C6 C 0.6198(3) 0.16779(14) 1.4107(2) 0.0595(5) Uani 1 1 d .
H4 H 0.7366 0.1307 1.4568 0.071 Uiso 1 1 calc R
C7 C 0.4459(3) 0.1837(2) 1.5016(2) 0.0800(6) Uani 1 1 d .
H5 H 0.4904 0.2301 1.5880 0.120 Uiso 1 1 calc R
H6 H 0.4036 0.1129 1.5363 0.120 Uiso 1 1 calc R
H7 H 0.3320 0.2181 1.4389 0.120 Uiso 1 1 calc R
O2 O 0.47130(17) 0.32230(11) 0.99909(14) 0.0631(3) Uani 1 1 d .
C8 C 0.6355(3) 0.44827(16) 0.7756(2) 0.0701(5) Uani 1 1 d .
H8 H 0.4982 0.4572 0.8003 0.105 Uiso 1 1 calc R
H9 H 0.6296 0.4359 0.6679 0.105 Uiso 1 1 calc R
H10 H 0.7142 0.5141 0.8038 0.105 Uiso 1 1 calc R
C9 C 1.0345(3) 0.33020(16) 0.72011(19) 0.0607(5) Uani 1 1 d .
H11 H 0.9547 0.2773 0.6557 0.091 Uiso 1 1 calc R
H12 H 1.1767 0.3080 0.7349 0.091 Uiso 1 1 calc R
H13 H 1.0219 0.4020 0.6728 0.091 Uiso 1 1 calc R
C10 C 0.9793(2) 0.12408(13) 0.87983(16) 0.0443(3) Uani 1 1 d .
C11 C 0.8023(3) 0.06621(15) 0.8275(2) 0.0560(4) Uani 1 1 d .
H14 H 0.6764 0.0910 0.8520 0.067 Uiso 1 1 calc R
C12 C 0.8081(3) -0.02754(16) 0.7398(2) 0.0666(5) Uani 1 1 d .
H15 H 0.6871 -0.0658 0.7057 0.080 Uiso 1 1 calc R
C13 C 0.9927(3) -0.06436(16) 0.7030(2) 0.0665(5) Uani 1 1 d .
H16 H 0.9969 -0.1264 0.6411 0.080 Uiso 1 1 calc R
C14 C 1.1713(3) -0.00968(16) 0.7576(2) 0.0698(5) Uani 1 1 d .
H17 H 1.2969 -0.0361 0.7346 0.084 Uiso 1 1 calc R
C15 C 1.1666(3) 0.08350(15) 0.8457(2) 0.0618(5) Uani 1 1 d .
H18 H 1.2888 0.1197 0.8827 0.074 Uiso 1 1 calc R

loop_
_atom_site_aniso_label
_atom_site_aniso_U_11
_atom_site_aniso_U_22
_atom_site_aniso_U_33
_atom_site_aniso_U_23
_atom_site_aniso_U_13
_atom_site_aniso_U_12
N1 0.0424(7) 0.0420(6) 0.0431(6) 0.0034(6) 0.0114(5) 0.0016(6)
C1 0.0430(8) 0.0419(8) 0.0499(9) -0.0006(7) 0.0051(6) 0.0007(7)
N2 0.0508(7) 0.0433(7) 0.0576(8) 0.0100(6) 0.0075(6) 0.0027(6)
C2 0.0476(8) 0.0408(8) 0.0522(9) 0.0002(7) 0.0078(6) -0.0052(7)
C3 0.0399(7) 0.0487(9) 0.0450(8) 0.0031(7) 0.0079(6) 0.0006(7)
C4 0.0558(10) 0.0402(8) 0.0466(8) 0.0005(7) 0.0107(7) -0.0006(8)
O1 0.0717(8) 0.0702(8) 0.0594(7) 0.0189(6) 0.0150(6) 0.0226(7)
C5 0.0601(10) 0.0474(9) 0.0533(9) 0.0022(7) 0.0166(8) -0.0023(8)
C6 0.0690(12) 0.0578(10) 0.0542(9) -0.0012(8) 0.0172(8) -0.0053(9)
C7 0.0929(15) 0.0894(15) 0.0637(11) -0.0014(11) 0.0326(11) -0.0081(12)
O2 0.0449(6) 0.0687(8) 0.0767(8) 0.0120(6) 0.0121(5) 0.0095(6)
C8 0.0727(12) 0.0534(11) 0.0809(14) 0.0207(10) -0.0015(10) 0.0058(9)
C9 0.0718(11) 0.0596(11) 0.0534(10) 0.0086(8) 0.0185(8) -0.0056(10)
C10 0.0437(8) 0.0447(8) 0.0467(8) 0.0074(7) 0.0136(6) 0.0046(7)
C11 0.0485(10) 0.0529(10) 0.0666(11) -0.0072(9) 0.0077(8) 0.0045(8)
C12 0.0726(13) 0.0545(11) 0.0713(12) -0.0098(9) 0.0045(9) 0.0046(10)
C13 0.0965(16) 0.0475(9) 0.0592(11) 0.0016(9) 0.0238(11) 0.0145(11)
C14 0.0733(13) 0.0572(11) 0.0876(14) 0.0060(10) 0.0416(11) 0.0172(11)
C15 0.0523(10) 0.0560(10) 0.0819(12) 0.0026(9) 0.0264(9) 0.0035(9)

loop_
_atom_type_symbol
_atom_type_description
_atom_type_scat_dispersion_real
_atom_type_scat_dispersion_imag
_atom_type_scat_source
C C 0.0033 0.0016 'International Tables Vol C Tables 4.2.6.8 and 6.1.1.4'
H H 0.0000 0.0000 'International Tables Vol C Tables 4.2.6.8 and 6.1.1.4'
N N 0.0061 0.0033 'International Tables Vol C Tables 4.2.6.8 and 6.1.1.4'
O O 0.0106 0.0060 'International Tables Vol C Tables 4.2.6.8 and 6.1.1.4'

loop_
_geom_angle_atom_site_label_1
_geom_angle_atom_site_label_2
_geom_angle_atom_site_label_3
_geom_angle
C4 N1 C1 129.15(12)
C4 N1 C3 119.73(12)
C1 N1 C3 110.94(12)
O2 C1 N2 126.27(15)
O2 C1 N1 126.82(14)
N2 C1 N1 106.89(13)
C1 N2 C8 120.44(14)
C1 N2 C2 112.64(13)
C8 N2 C2 121.92(14)
N2 C2 C9 112.83(14)
N2 C2 C3 101.02(11)
C9 C2 C3 116.78(13)
N2 C2 H1 108.6
C9 C2 H1 108.6
C3 C2 H1 108.6
N1 C3 C10 112.02(12)
N1 C3 C2 101.38(12)
C10 C3 C2 114.39(12)
N1 C3 H2 109.6
C10 C3 H2 109.6
C2 C3 H2 109.6
O1 C4 N1 118.57(14)
O1 C4 C5 123.36(15)
N1 C4 C5 118.04(14)
C6 C5 C4 121.44(16)
C6 C5 H3 119.3
C4 C5 H3 119.3
C5 C6 C7 124.35(18)
C5 C6 H4 117.8
C7 C6 H4 117.8
C6 C7 H5 109.5
C6 C7 H6 109.5
H5 C7 H6 109.5
C6 C7 H7 109.5
H5 C7 H7 109.5
H6 C7 H7 109.5
N2 C8 H8 109.5
N2 C8 H9 109.5
H8 C8 H9 109.5
N2 C8 H10 109.5
H8 C8 H10 109.5
H9 C8 H10 109.5
C2 C9 H11 109.5
C2 C9 H12 109.5
H11 C9 H12 109.5
C2 C9 H13 109.5
H11 C9 H13 109.5
H12 C9 H13 109.5
C11 C10 C15 118.36(16)
C11 C10 C3 122.74(14)
C15 C10 C3 118.90(15)
C12 C11 C10 121.25(16)
C12 C11 H14 119.4
C10 C11 H14 119.4
C13 C12 C11 119.69(19)
C13 C12 H15 120.2
C11 C12 H15 120.2
C12 C13 C14 119.92(18)
C12 C13 H16 120.0
C14 C13 H16 120.0
C15 C14 C13 120.63(17)
C15 C14 H17 119.7
C13 C14 H17 119.7
C14 C15 C10 120.09(18)
C14 C15 H18 120.0
C10 C15 H18 120.0

loop_
_geom_bond_atom_site_label_1
_geom_bond_atom_site_label_2
_geom_bond_distance
N1 C4 1.380(2)
N1 C1 1.4005(19)
N1 C3 1.469(2)
C1 O2 1.2225(18)
C1 N2 1.339(2)
N2 C8 1.447(2)
N2 C2 1.469(2)
C2 C9 1.506(2)
C2 C3 1.539(2)
C2 H1 0.9800
C3 C10 1.497(2)
C3 H2 0.9800
C4 O1 1.216(2)
C4 C5 1.471(2)
C5 C6 1.306(2)
C5 H3 0.9300
C6 C7 1.494(3)
C6 H4 0.9300
C7 H5 0.9600
C7 H6 0.9600
C7 H7 0.9600
C8 H8 0.9600
C8 H9 0.9600
C8 H10 0.9600
C9 H11 0.9600
C9 H12 0.9600
C9 H13 0.9600
C10 C11 1.377(2)
C10 C15 1.392(2)
C11 C12 1.374(3)
C11 H14 0.9300
C12 C13 1.368(3)
C12 H15 0.9300
C13 C14 1.371(3)
C13 H16 0.9300
C14 C15 1.370(3)
C14 H17 0.9300
C15 H18 0.9300

loop_
_geom_torsion_atom_site_label_1
_geom_torsion_atom_site_label_2
_geom_torsion_atom_site_label_3
_geom_torsion_atom_site_label_4
_geom_torsion
C4 N1 C1 O2 -13.5(2)
C3 N1 C1 O2 171.57(15)
C4 N1 C1 N2 168.16(15)
C3 N1 C1 N2 -6.78(16)
O2 C1 N2 C8 14.4(2)
N1 C1 N2 C8 -167.22(14)
O2 C1 N2 C2 169.87(15)
N1 C1 N2 C2 -11.78(16)
C1 N2 C2 C9 149.49(14)
C8 N2 C2 C9 -55.5(2)
C1 N2 C2 C3 24.04(15)
C8 N2 C2 C3 179.07(15)
C4 N1 C3 C10 82.91(16)
C1 N1 C3 C10 -101.62(15)
C4 N1 C3 C2 -154.69(13)
C1 N1 C3 C2 20.78(15)
N2 C2 C3 N1 -25.16(14)
C9 C2 C3 N1 -147.91(14)
N2 C2 C3 C10 95.58(14)
C9 C2 C3 C10 -27.17(19)
C1 N1 C4 O1 -177.97(14)
C3 N1 C4 O1 -3.4(2)
C1 N1 C4 C5 0.3(2)
C3 N1 C4 C5 174.83(13)
O1 C4 C5 C6 7.1(3)
N1 C4 C5 C6 -171.06(16)
C4 C5 C6 C7 179.50(17)
N1 C3 C10 C11 24.5(2)
C2 C3 C10 C11 -90.11(17)
N1 C3 C10 C15 -156.29(14)
C2 C3 C10 C15 89.06(18)
C15 C10 C11 C12 -1.9(2)
C3 C10 C11 C12 177.24(16)
C10 C11 C12 C13 -0.2(3)
C11 C12 C13 C14 2.0(3)
C12 C13 C14 C15 -1.7(3)
C13 C14 C15 C10 -0.4(3)
C11 C10 C15 C14 2.2(3)
C3 C10 C15 C14 -176.98(16)
